data_4338828
loop_
_publ_author_name
'Filak, Lukas K.'
'Kalinowski, Danuta S.'
'Bauer, Theresa J.'
'Richardson, Des R.'
'Arion, Vladimir B.'

_publ_section_title
;
 Effect of the Piperazine Unit and Metal-Binding Site Position on the
 Solubility and Anti-Proliferative Activity of Ruthenium(II)- and
 Osmium(II)- Arene Complexes of Isomeric Indolo[3,2-c]quinoline-Piperazine
 Hybrids.
;
_journal_issue 13
_journal_name_full 'Inorganic chemistry'
_journal_page_first 6934
_journal_page_last 6943
_journal_paper_doi 10.1021/ic500825j
_journal_volume 53
_journal_year 2014
_chemical_formula_moiety 'C36 H39 Cl N6 Ru, 1.5(C3 H8 O), 2(Cl), 0.5(H2 O)'
_chemical_formula_sum 'C40.5 H52 Cl3 N6 O2 Ru'
_chemical_formula_weight 862.30
_chemical_name_systematic
; 
(hapta^6^-p-Cymene)[6-(4-methylpiperazin-1-ium)-kappaN-(pyridin-2-yl-methylene)-11H-
indolo[3,2-c]quinolin-4-kappaN-amine]chloridoruthenium(II) dichloride isopropanal
water solvate 
;
_space_group_IT_number 14
_symmetry_cell_setting monoclinic
_symmetry_space_group_name_Hall '-P 2ybc'
_symmetry_space_group_name_H-M 'P 1 21/c 1'
_atom_sites_solution_hydrogens geom
_atom_sites_solution_primary direct
_atom_sites_solution_secondary difmap
_audit_creation_method SHELXL-97
_cell_angle_alpha 90.00
_cell_angle_beta 113.677(2)
_cell_angle_gamma 90.00
_cell_formula_units_Z 4
_cell_length_a 15.2896(5)
_cell_length_b 19.5424(6)
_cell_length_c 15.3917(5)
_cell_measurement_reflns_used 9992
_cell_measurement_temperature 100(2)
_cell_measurement_theta_max 30.16
_cell_measurement_theta_min 2.62
_cell_volume 4211.8(2)
_computing_cell_refinement 'Bruker SAINT'
_computing_data_collection 'Bruker APEX2'
_computing_data_reduction 'Bruker SAINT'
_computing_molecular_graphics 'Bruker SHELXTL'
_computing_publication_material 'Bruker SHELXTL'
_computing_structure_refinement 'SHELXL-97 (Sheldrick, 2008)'
_computing_structure_solution 'SHELXS-97 (Sheldrick, 2008)'
_diffrn_ambient_temperature 100(2)
_diffrn_measured_fraction_theta_full 0.997
_diffrn_measured_fraction_theta_max 0.997
_diffrn_measurement_device_type 'Bruker APEXII CCD'
_diffrn_measurement_method '\f and \w scans'
_diffrn_radiation_monochromator graphite
_diffrn_radiation_source 'fine-focus sealed tube'
_diffrn_radiation_type MoK\a
_diffrn_radiation_wavelength 0.71073
_diffrn_reflns_av_R_equivalents 0.0483
_diffrn_reflns_av_sigmaI/netI 0.0315
_diffrn_reflns_limit_h_max 18
_diffrn_reflns_limit_h_min -18
_diffrn_reflns_limit_k_max 23
_diffrn_reflns_limit_k_min -23
_diffrn_reflns_limit_l_max 18
_diffrn_reflns_limit_l_min -18
_diffrn_reflns_number 46114
_diffrn_reflns_theta_full 25.00
_diffrn_reflns_theta_max 25.00
_diffrn_reflns_theta_min 2.08
_exptl_absorpt_coefficient_mu 0.604
_exptl_absorpt_correction_T_max 0.9821
_exptl_absorpt_correction_T_min 0.8638
_exptl_absorpt_correction_type multi-scan
_exptl_absorpt_process_details SADABS
_exptl_crystal_colour orange
_exptl_crystal_density_diffrn 1.360
_exptl_crystal_density_method 'not measured'
_exptl_crystal_description plate
_exptl_crystal_F_000 1792
_exptl_crystal_size_max 0.25
_exptl_crystal_size_mid 0.13
_exptl_crystal_size_min 0.03
_refine_diff_density_max 1.288
_refine_diff_density_min -1.279
_refine_diff_density_rms 0.100
_refine_ls_extinction_method none
_refine_ls_goodness_of_fit_ref 1.058
_refine_ls_hydrogen_treatment constr
_refine_ls_matrix_type full
_refine_ls_number_parameters 469
_refine_ls_number_reflns 7399
_refine_ls_number_restraints 9
_refine_ls_restrained_S_all 1.059
_refine_ls_R_factor_all 0.0652
_refine_ls_R_factor_gt 0.0480
_refine_ls_shift/su_max 0.001
_refine_ls_shift/su_mean 0.000
_refine_ls_structure_factor_coef Fsqd
_refine_ls_weighting_details 'calc w=1/[\s^2^(Fo^2^)+(0.0682P)^2^+13.2024P] where P=(Fo^2^+2Fc^2^)/3'
_refine_ls_weighting_scheme calc
_refine_ls_wR_factor_gt 0.1259
_refine_ls_wR_factor_ref 0.1422
_reflns_number_gt 5923
_reflns_number_total 7399
_reflns_threshold_expression >2sigma(I)
_cod_data_source_file ic500825j_si_002.cif
_cod_data_source_block jusc020b
_cod_depositor_comments 'Adding full bibliography for 4338826--4338828.cif.'
_cod_original_sg_symbol_H-M P21/c
_cod_original_formula_sum 'C40.50 H52 Cl3 N6 O2 Ru'
_cod_database_code 4338828

loop_
_symmetry_equiv_pos_as_xyz
'x, y, z'
'-x, y+1/2, -z+1/2'
'-x, -y, -z'
'x, -y-1/2, z-1/2'

loop_
_atom_site_label
_atom_site_type_symbol
_atom_site_fract_x
_atom_site_fract_y
_atom_site_fract_z
_atom_site_U_iso_or_equiv
_atom_site_adp_type
_atom_site_occupancy
_atom_site_symmetry_multiplicity
_atom_site_calc_flag
_atom_site_refinement_flags
_atom_site_disorder_assembly
_atom_site_disorder_group
Ru1 Ru 0.71176(2) 0.235790(18) 0.48649(2) 0.02143(13) Uani 1 1 d . . .
Cl1 Cl 0.67259(8) 0.25032(6) 0.32143(7) 0.0293(3) Uani 1 1 d . . .
C1 C 0.4024(3) 0.3985(2) 0.4453(3) 0.0276(9) Uani 1 1 d . . .
H1 H 0.3387 0.4101 0.4353 0.033 Uiso 1 1 calc R . .
C2 C 0.4201(3) 0.3639(2) 0.3769(3) 0.0305(10) Uani 1 1 d . . .
H2 H 0.3688 0.3522 0.3189 0.037 Uiso 1 1 calc R . .
C3 C 0.5133(3) 0.3458(2) 0.3920(3) 0.0270(9) Uani 1 1 d . . .
H3 H 0.5249 0.3215 0.3442 0.032 Uiso 1 1 calc R . .
C4 C 0.5887(3) 0.3625(2) 0.4754(3) 0.0218(9) Uani 1 1 d . . .
C4A C 0.5739(3) 0.3989(2) 0.5488(3) 0.0217(9) Uani 1 1 d . . .
N5 N 0.6506(3) 0.41315(18) 0.6317(2) 0.0234(8) Uani 1 1 d . . .
C6 C 0.6358(3) 0.4461(2) 0.6990(3) 0.0250(9) Uani 1 1 d . . .
C6A C 0.5437(3) 0.4681(2) 0.6901(3) 0.0245(9) Uani 1 1 d . . .
C6B C 0.5033(3) 0.4981(2) 0.7518(3) 0.0282(10) Uani 1 1 d . . .
C7 C 0.5395(4) 0.5215(2) 0.8456(3) 0.0346(11) Uani 1 1 d . . .
H7 H 0.6062 0.5214 0.8834 0.042 Uiso 1 1 calc R . .
C8 C 0.4747(4) 0.5448(3) 0.8820(4) 0.0414(13) Uani 1 1 d . . .
H8 H 0.4981 0.5610 0.9455 0.050 Uiso 1 1 calc R . .
C9 C 0.3775(4) 0.5450(3) 0.8281(4) 0.0471(14) Uani 1 1 d . . .
H9 H 0.3356 0.5613 0.8553 0.057 Uiso 1 1 calc R . .
C10 C 0.3401(4) 0.5221(3) 0.7359(4) 0.0388(12) Uani 1 1 d . . .
H10 H 0.2732 0.5223 0.6989 0.047 Uiso 1 1 calc R . .
C10A C 0.4037(3) 0.4986(2) 0.6991(3) 0.0293(10) Uani 1 1 d . . .
N11 N 0.3834(3) 0.47158(18) 0.6108(3) 0.0274(8) Uani 1 1 d . . .
H11 H 0.3261 0.4675 0.5650 0.033 Uiso 1 1 calc R . .
C11A C 0.4670(3) 0.4521(2) 0.6059(3) 0.0241(9) Uani 1 1 d . . .
C11B C 0.4785(3) 0.4170(2) 0.5306(3) 0.0224(9) Uani 1 1 d . . .
N12 N 0.7135(3) 0.45519(19) 0.7862(2) 0.0290(8) Uani 1 1 d . . .
C13 C 0.7958(3) 0.4108(3) 0.8063(3) 0.0322(10) Uani 1 1 d . . .
H13A H 0.7733 0.3658 0.7760 0.039 Uiso 1 1 calc R . .
H13B H 0.8272 0.4033 0.8757 0.039 Uiso 1 1 calc R . .
C14 C 0.8682(4) 0.4384(3) 0.7726(3) 0.0380(12) Uani 1 1 d . . .
H14A H 0.9242 0.4076 0.7925 0.046 Uiso 1 1 calc R . .
H14B H 0.8401 0.4414 0.7025 0.046 Uiso 1 1 calc R . .
N15 N 0.8982(3) 0.5077(2) 0.8145(3) 0.0455(11) Uani 1 1 d . . .
H15 H 0.9229 0.5033 0.8801 0.055 Uiso 1 1 calc R . .
C16 C 0.8134(4) 0.5537(3) 0.7854(4) 0.0481(14) Uani 1 1 d . . .
H16A H 0.7841 0.5580 0.7154 0.058 Uiso 1 1 calc R . .
H16B H 0.8335 0.5998 0.8127 0.058 Uiso 1 1 calc R . .
C17 C 0.7416(4) 0.5251(2) 0.8195(3) 0.0352(11) Uani 1 1 d . . .
H17A H 0.7691 0.5256 0.8897 0.042 Uiso 1 1 calc R . .
H17B H 0.6843 0.5548 0.7969 0.042 Uiso 1 1 calc R . .
C18 C 0.9743(4) 0.5367(4) 0.7887(5) 0.0657(19) Uani 1 1 d . . .
H18A H 1.0289 0.5053 0.8091 0.099 Uiso 1 1 calc R . .
H18B H 0.9947 0.5810 0.8201 0.099 Uiso 1 1 calc R . .
H18C H 0.9496 0.5428 0.7198 0.099 Uiso 1 1 calc R . .
N19 N 0.6814(2) 0.33899(18) 0.4889(2) 0.0226(8) Uani 1 1 d . . .
C20 C 0.7518(3) 0.3808(2) 0.5063(3) 0.0262(9) Uani 1 1 d . . .
H20 H 0.7446 0.4286 0.5126 0.031 Uiso 1 1 calc R . .
C21 C 0.8424(3) 0.3514(2) 0.5158(3) 0.0277(10) Uani 1 1 d . . .
C22 C 0.9229(3) 0.3899(3) 0.5296(3) 0.0348(11) Uani 1 1 d . . .
H22 H 0.9224 0.4381 0.5365 0.042 Uiso 1 1 calc R . .
C23 C 1.0037(4) 0.3569(3) 0.5332(3) 0.0410(13) Uani 1 1 d . . .
H23 H 1.0600 0.3821 0.5427 0.049 Uiso 1 1 calc R . .
C24 C 1.0021(4) 0.2874(3) 0.5230(3) 0.0414(13) Uani 1 1 d . . .
H24 H 1.0573 0.2638 0.5254 0.050 Uiso 1 1 calc R . .
C25 C 0.9197(3) 0.2517(3) 0.5090(3) 0.0320(11) Uani 1 1 d . . .
H25 H 0.9191 0.2035 0.5010 0.038 Uiso 1 1 calc R . .
N26 N 0.8410(3) 0.2826(2) 0.5064(2) 0.0267(8) Uani 1 1 d . . .
C27 C 0.5933(3) 0.1617(2) 0.4595(3) 0.0258(9) Uani 1 1 d . . .
C28 C 0.6776(3) 0.1268(2) 0.4630(3) 0.0287(10) Uani 1 1 d . . .
H28 H 0.6736 0.0988 0.4111 0.034 Uiso 1 1 calc R . .
C29 C 0.7646(3) 0.1331(2) 0.5404(3) 0.0285(10) Uani 1 1 d . . .
H29 H 0.8182 0.1079 0.5416 0.034 Uiso 1 1 calc R . .
C30 C 0.7746(3) 0.1773(2) 0.6186(3) 0.0269(10) Uani 1 1 d . . .
C31 C 0.6919(3) 0.2118(2) 0.6153(3) 0.0262(9) Uani 1 1 d . . .
H31 H 0.6959 0.2409 0.6662 0.031 Uiso 1 1 calc R . .
C32 C 0.6032(3) 0.2033(2) 0.5369(3) 0.0266(9) Uani 1 1 d . . .
H32 H 0.5487 0.2267 0.5369 0.032 Uiso 1 1 calc R . .
C33 C 0.5010(3) 0.1563(2) 0.3747(3) 0.0331(10) Uani 1 1 d . . .
H33A H 0.5131 0.1590 0.3169 0.050 Uiso 1 1 calc R . .
H33B H 0.4588 0.1939 0.3753 0.050 Uiso 1 1 calc R . .
H33C H 0.4704 0.1125 0.3761 0.050 Uiso 1 1 calc R . .
C34 C 0.8701(3) 0.1839(2) 0.7014(3) 0.0305(10) Uani 1 1 d . . .
H34 H 0.9208 0.1749 0.6774 0.037 Uiso 1 1 calc R . .
C35 C 0.8767(4) 0.1275(3) 0.7736(3) 0.0411(12) Uani 1 1 d . . .
H35A H 0.9382 0.1308 0.8281 0.062 Uiso 1 1 calc R . .
H35B H 0.8712 0.0826 0.7436 0.062 Uiso 1 1 calc R . .
H35C H 0.8248 0.1333 0.7950 0.062 Uiso 1 1 calc R . .
C36 C 0.8897(4) 0.2537(3) 0.7489(3) 0.0370(11) Uani 1 1 d . . .
H36A H 0.9528 0.2534 0.8016 0.056 Uiso 1 1 calc R . .
H36B H 0.8409 0.2639 0.7731 0.056 Uiso 1 1 calc R . .
H36C H 0.8881 0.2886 0.7027 0.056 Uiso 1 1 calc R . .
Cl2 Cl 0.82716(9) 0.55396(7) 0.53769(10) 0.0431(3) Uani 1 1 d . . .
Cl3 Cl 0.02321(13) 0.09253(8) 0.49429(12) 0.0769(6) Uani 1 1 d . . .
O1 O 0.8387(6) 0.8153(4) 0.5632(6) 0.056(2) Uiso 0.50 1 d P . .
H1A H 0.8980 0.8217 0.5871 0.085 Uiso 0.50 1 calc PR . .
C37 C 0.8642(16) 0.8631(12) 0.7146(15) 0.120(7) Uiso 0.50 1 d P . .
H37A H 0.8976 0.8206 0.7424 0.180 Uiso 0.50 1 calc PR . .
H37B H 0.8346 0.8819 0.7554 0.180 Uiso 0.50 1 calc PR . .
H37C H 0.9098 0.8963 0.7093 0.180 Uiso 0.50 1 calc PR . .
C38 C 0.7940(13) 0.8498(10) 0.6252(13) 0.091(5) Uiso 0.50 1 d P . .
H38 H 0.7466 0.8175 0.6324 0.109 Uiso 0.50 1 calc PR . .
C39 C 0.7472(13) 0.9101(9) 0.5865(13) 0.092(5) Uiso 0.50 1 d P . .
H39A H 0.6977 0.9011 0.5232 0.139 Uiso 0.50 1 calc PR . .
H39B H 0.7931 0.9433 0.5816 0.139 Uiso 0.50 1 calc PR . .
H39C H 0.7176 0.9288 0.6273 0.139 Uiso 0.50 1 calc PR . .
O2 O 0.2829(5) 0.3149(3) 0.1376(5) 0.0821(18) Uiso 0.80 1 d PD A 1
H2A H 0.2355 0.3080 0.0864 0.123 Uiso 0.80 1 calc PR A 1
C40 C 0.4126(7) 0.2589(5) 0.1178(7) 0.071(2) Uiso 0.80 1 d PD A 1
H40A H 0.4472 0.3024 0.1343 0.106 Uiso 0.80 1 calc PR A 1
H40B H 0.3793 0.2554 0.0487 0.106 Uiso 0.80 1 calc PR A 1
H40C H 0.4579 0.2209 0.1415 0.106 Uiso 0.80 1 calc PR A 1
C41 C 0.3436(6) 0.2558(4) 0.1606(7) 0.064(2) Uiso 0.80 1 d PD A 1
H41 H 0.3810 0.2566 0.2308 0.077 Uiso 0.80 1 calc PR A 1
C42 C 0.2903(7) 0.1927(4) 0.1391(7) 0.077(3) Uiso 0.80 1 d PD A 1
H42A H 0.2449 0.1928 0.1695 0.115 Uiso 0.80 1 calc PR A 1
H42B H 0.3343 0.1541 0.1629 0.115 Uiso 0.80 1 calc PR A 1
H42C H 0.2553 0.1885 0.0703 0.115 Uiso 0.80 1 calc PR A 1
O2X O 0.228(2) 0.2180(19) 0.021(2) 0.113(10) Uiso 0.20 1 d PD B 2
H2X H 0.2398 0.2200 -0.0281 0.170 Uiso 0.20 1 calc PR B 2
C40X C 0.361(3) 0.2863(18) 0.085(3) 0.080(6) Uiso 0.20 1 d PD B 2
H40D H 0.3848 0.2770 0.0358 0.120 Uiso 0.20 1 calc PR B 2
H40E H 0.4149 0.2991 0.1441 0.120 Uiso 0.20 1 calc PR B 2
H40F H 0.3150 0.3239 0.0647 0.120 Uiso 0.20 1 calc PR B 2
C41X C 0.314(2) 0.2233(16) 0.102(2) 0.080(6) Uiso 0.20 1 d PD B 2
H41X H 0.3543 0.1812 0.1170 0.096 Uiso 0.20 1 calc PR B 2
C42X C 0.280(3) 0.2453(19) 0.180(2) 0.080(6) Uiso 0.20 1 d PD B 2
H42D H 0.2449 0.2077 0.1927 0.120 Uiso 0.20 1 calc PR B 2
H42E H 0.2389 0.2855 0.1583 0.120 Uiso 0.20 1 calc PR B 2
H42F H 0.3361 0.2566 0.2377 0.120 Uiso 0.20 1 calc PR B 2
O3 O 0.1247(9) 0.1854(6) -0.1596(8) 0.093(3) Uiso 0.50 1 d P . .

loop_
_atom_site_aniso_label
_atom_site_aniso_U_11
_atom_site_aniso_U_22
_atom_site_aniso_U_33
_atom_site_aniso_U_23
_atom_site_aniso_U_13
_atom_site_aniso_U_12
Ru1 0.0249(2) 0.0276(2) 0.01609(19) 0.00168(13) 0.01267(14) 0.00192(14)
Cl1 0.0346(6) 0.0411(6) 0.0166(5) 0.0022(4) 0.0149(5) 0.0015(5)
C1 0.025(2) 0.027(2) 0.030(2) 0.0017(18) 0.0103(19) -0.0009(18)
C2 0.030(2) 0.030(2) 0.027(2) -0.0031(19) 0.008(2) -0.0028(19)
C3 0.034(3) 0.027(2) 0.020(2) 0.0005(17) 0.0104(19) 0.0018(19)
C4 0.025(2) 0.022(2) 0.020(2) 0.0021(16) 0.0114(18) -0.0014(17)
C4A 0.024(2) 0.022(2) 0.019(2) 0.0032(16) 0.0086(18) -0.0038(17)
N5 0.0273(19) 0.0247(18) 0.0190(18) 0.0006(14) 0.0101(15) -0.0021(15)
C6 0.029(2) 0.026(2) 0.021(2) 0.0019(17) 0.0099(19) -0.0026(18)
C6A 0.033(2) 0.022(2) 0.020(2) 0.0012(17) 0.0125(19) -0.0021(18)
C6B 0.040(3) 0.021(2) 0.026(2) 0.0019(18) 0.017(2) 0.0016(19)
C7 0.045(3) 0.034(3) 0.024(2) -0.0007(19) 0.012(2) 0.005(2)
C8 0.064(4) 0.035(3) 0.030(3) -0.006(2) 0.023(3) 0.010(2)
C9 0.057(4) 0.047(3) 0.049(3) -0.008(3) 0.034(3) 0.010(3)
C10 0.040(3) 0.038(3) 0.043(3) -0.003(2) 0.022(2) 0.005(2)
C10A 0.040(3) 0.023(2) 0.029(2) 0.0011(18) 0.018(2) 0.0002(19)
N11 0.029(2) 0.0251(19) 0.031(2) -0.0012(15) 0.0147(17) -0.0001(15)
C11A 0.029(2) 0.021(2) 0.025(2) 0.0035(17) 0.0138(19) -0.0006(17)
C11B 0.029(2) 0.020(2) 0.021(2) 0.0027(16) 0.0126(18) -0.0011(17)
N12 0.032(2) 0.033(2) 0.0180(18) -0.0005(15) 0.0050(16) -0.0010(16)
C13 0.028(2) 0.042(3) 0.023(2) 0.001(2) 0.0062(19) 0.001(2)
C14 0.033(3) 0.052(3) 0.025(2) 0.000(2) 0.008(2) -0.006(2)
N15 0.035(2) 0.064(3) 0.031(2) 0.003(2) 0.0051(19) -0.015(2)
C16 0.047(3) 0.042(3) 0.039(3) 0.001(2) -0.001(3) -0.016(3)
C17 0.037(3) 0.036(3) 0.021(2) -0.0056(19) 0.001(2) -0.005(2)
C18 0.045(4) 0.090(5) 0.056(4) 0.011(4) 0.014(3) -0.026(3)
N19 0.0254(19) 0.0279(19) 0.0158(17) 0.0017(14) 0.0096(15) 0.0001(15)
C20 0.032(2) 0.031(2) 0.017(2) 0.0015(17) 0.0109(18) -0.002(2)
C21 0.030(2) 0.038(3) 0.018(2) 0.0012(18) 0.0130(19) -0.004(2)
C22 0.033(3) 0.047(3) 0.026(2) -0.001(2) 0.014(2) -0.009(2)
C23 0.027(3) 0.069(4) 0.031(3) -0.004(2) 0.016(2) -0.012(2)
C24 0.030(3) 0.068(4) 0.031(3) -0.005(2) 0.017(2) 0.000(2)
C25 0.028(2) 0.049(3) 0.021(2) -0.001(2) 0.0132(19) 0.003(2)
N26 0.0258(19) 0.041(2) 0.0167(18) 0.0033(15) 0.0124(15) 0.0026(16)
C27 0.028(2) 0.027(2) 0.025(2) 0.0071(18) 0.0141(19) -0.0024(18)
C28 0.040(3) 0.025(2) 0.026(2) 0.0034(18) 0.018(2) 0.0010(19)
C29 0.037(3) 0.027(2) 0.027(2) 0.0072(18) 0.019(2) 0.0097(19)
C30 0.034(2) 0.033(2) 0.018(2) 0.0067(18) 0.0151(19) 0.0060(19)
C31 0.034(2) 0.032(2) 0.017(2) 0.0052(17) 0.0145(19) 0.0049(19)
C32 0.033(2) 0.030(2) 0.025(2) 0.0091(18) 0.019(2) 0.0025(19)
C33 0.034(3) 0.034(3) 0.032(3) 0.001(2) 0.014(2) -0.002(2)
C34 0.031(2) 0.043(3) 0.021(2) 0.0051(19) 0.013(2) 0.009(2)
C35 0.044(3) 0.055(3) 0.026(3) 0.013(2) 0.016(2) 0.011(2)
C36 0.037(3) 0.047(3) 0.024(2) -0.002(2) 0.009(2) 0.003(2)
Cl2 0.0305(6) 0.0484(7) 0.0488(8) -0.0021(6) 0.0142(6) -0.0106(5)
Cl3 0.0803(12) 0.0461(9) 0.0552(10) 0.0013(7) -0.0242(9) 0.0077(8)

loop_
_atom_type_symbol
_atom_type_description
_atom_type_scat_dispersion_real
_atom_type_scat_dispersion_imag
_atom_type_scat_source
C C 0.0033 0.0016 'International Tables Vol C Tables 4.2.6.8 and 6.1.1.4'
H H 0.0000 0.0000 'International Tables Vol C Tables 4.2.6.8 and 6.1.1.4'
Cl Cl 0.1484 0.1585 'International Tables Vol C Tables 4.2.6.8 and 6.1.1.4'
N N 0.0061 0.0033 'International Tables Vol C Tables 4.2.6.8 and 6.1.1.4'
O O 0.0106 0.0060 'International Tables Vol C Tables 4.2.6.8 and 6.1.1.4'
Ru Ru -1.2594 0.8363 'International Tables Vol C Tables 4.2.6.8 and 6.1.1.4'

loop_
_geom_angle_atom_site_label_1
_geom_angle_atom_site_label_2
_geom_angle_atom_site_label_3
_geom_angle
N19 Ru1 N26 77.05(14)
N19 Ru1 C31 94.55(15)
N26 Ru1 C31 115.57(15)
N19 Ru1 C28 155.44(16)
N26 Ru1 C28 126.94(16)
C31 Ru1 C28 80.14(17)
N19 Ru1 C30 120.58(15)
N26 Ru1 C30 93.20(15)
C31 Ru1 C30 37.85(16)
C28 Ru1 C30 68.41(17)
N19 Ru1 C32 93.92(15)
N26 Ru1 C32 152.04(15)
C31 Ru1 C32 37.90(16)
C28 Ru1 C32 67.15(16)
C30 Ru1 C32 68.42(16)
N19 Ru1 C29 158.83(15)
N26 Ru1 C29 99.32(16)
C31 Ru1 C29 67.89(16)
C28 Ru1 C29 36.95(18)
C30 Ru1 C29 38.31(16)
C32 Ru1 C29 79.52(17)
N19 Ru1 C27 117.76(15)
N26 Ru1 C27 164.95(16)
C31 Ru1 C27 68.16(16)
C28 Ru1 C27 38.06(16)
C30 Ru1 C27 81.61(16)
C32 Ru1 C27 36.97(16)
C29 Ru1 C27 67.93(17)
N19 Ru1 Cl1 86.62(9)
N26 Ru1 Cl1 85.54(10)
C31 Ru1 Cl1 158.61(12)
C28 Ru1 Cl1 89.94(12)
C30 Ru1 Cl1 151.83(12)
C32 Ru1 Cl1 120.72(12)
C29 Ru1 Cl1 114.10(12)
C27 Ru1 Cl1 92.38(11)
C2 C1 C11B 120.0(4)
C2 C1 H1 120.0
C11B C1 H1 120.0
C1 C2 C3 120.2(4)
C1 C2 H2 119.9
C3 C2 H2 119.9
C4 C3 C2 120.8(4)
C4 C3 H3 119.6
C2 C3 H3 119.6
C3 C4 N19 118.1(4)
C3 C4 C4A 121.1(4)
N19 C4 C4A 120.6(4)
N5 C4A C11B 124.2(4)
N5 C4A C4 119.3(4)
C11B C4A C4 116.5(4)
C6 N5 C4A 118.7(4)
N5 C6 N12 118.0(4)
N5 C6 C6A 123.2(4)
N12 C6 C6A 118.6(4)
C11A C6A C6 117.0(4)
C11A C6A C6B 106.2(4)
C6 C6A C6B 136.4(4)
C7 C6B C10A 118.7(4)
C7 C6B C6A 135.4(4)
C10A C6B C6A 105.8(4)
C8 C7 C6B 118.0(5)
C8 C7 H7 121.0
C6B C7 H7 121.0
C9 C8 C7 121.7(5)
C9 C8 H8 119.1
C7 C8 H8 119.1
C10 C9 C8 121.4(5)
C10 C9 H9 119.3
C8 C9 H9 119.3
C9 C10 C10A 117.5(5)
C9 C10 H10 121.3
C10A C10 H10 121.3
N11 C10A C10 128.1(5)
N11 C10A C6B 109.2(4)
C10 C10A C6B 122.7(4)
C11A N11 C10A 108.6(4)
C11A N11 H11 125.7
C10A N11 H11 125.7
N11 C11A C6A 110.1(4)
N11 C11A C11B 127.4(4)
C6A C11A C11B 122.4(4)
C1 C11B C4A 121.4(4)
C1 C11B C11A 124.0(4)
C4A C11B C11A 114.6(4)
C6 N12 C13 117.2(4)
C6 N12 C17 118.1(4)
C13 N12 C17 112.0(4)
N12 C13 C14 114.0(4)
N12 C13 H13A 108.7
C14 C13 H13A 108.7
N12 C13 H13B 108.7
C14 C13 H13B 108.7
H13A C13 H13B 107.6
N15 C14 C13 108.6(4)
N15 C14 H14A 110.0
C13 C14 H14A 110.0
N15 C14 H14B 110.0
C13 C14 H14B 110.0
H14A C14 H14B 108.3
C18 N15 C14 111.6(5)
C18 N15 C16 111.8(5)
C14 N15 C16 109.8(4)
C18 N15 H15 107.8
C14 N15 H15 107.8
C16 N15 H15 107.8
N15 C16 C17 109.9(4)
N15 C16 H16A 109.7
C17 C16 H16A 109.7
N15 C16 H16B 109.7
C17 C16 H16B 109.7
H16A C16 H16B 108.2
N12 C17 C16 112.2(4)
N12 C17 H17A 109.2
C16 C17 H17A 109.2
N12 C17 H17B 109.2
C16 C17 H17B 109.2
H17A C17 H17B 107.9
N15 C18 H18A 109.5
N15 C18 H18B 109.5
H18A C18 H18B 109.5
N15 C18 H18C 109.5
H18A C18 H18C 109.5
H18B C18 H18C 109.5
C20 N19 C4 121.6(4)
C20 N19 Ru1 116.5(3)
C4 N19 Ru1 121.9(3)
N19 C20 C21 117.0(4)
N19 C20 H20 121.5
C21 C20 H20 121.5
N26 C21 C22 122.1(4)
N26 C21 C20 114.1(4)
C22 C21 C20 123.8(4)
C23 C22 C21 118.8(5)
C23 C22 H22 120.6
C21 C22 H22 120.6
C24 C23 C22 119.1(5)
C24 C23 H23 120.4
C22 C23 H23 120.4
C23 C24 C25 119.7(5)
C23 C24 H24 120.2
C25 C24 H24 120.2
N26 C25 C24 122.2(5)
N26 C25 H25 118.9
C24 C25 H25 118.9
C25 N26 C21 118.2(4)
C25 N26 Ru1 126.6(3)
C21 N26 Ru1 115.2(3)
C32 C27 C28 117.0(4)
C32 C27 C33 121.7(4)
C28 C27 C33 121.2(4)
C32 C27 Ru1 70.2(2)
C28 C27 Ru1 69.6(2)
C33 C27 Ru1 128.5(3)
C29 C28 C27 121.7(4)
C29 C28 Ru1 71.9(3)
C27 C28 Ru1 72.3(2)
C29 C28 H28 119.2
C27 C28 H28 119.2
Ru1 C28 H28 129.1
C28 C29 C30 120.9(4)
C28 C29 Ru1 71.1(3)
C30 C29 Ru1 70.6(2)
C28 C29 H29 119.6
C30 C29 H29 119.6
Ru1 C29 H29 131.7
C31 C30 C29 117.5(4)
C31 C30 C34 122.5(4)
C29 C30 C34 119.9(4)
C31 C30 Ru1 70.5(2)
C29 C30 Ru1 71.1(2)
C34 C30 Ru1 130.9(3)
C30 C31 C32 120.8(4)
C30 C31 Ru1 71.7(2)
C32 C31 Ru1 71.7(2)
C30 C31 H31 119.6
C32 C31 H31 119.6
Ru1 C31 H31 129.5
C27 C32 C31 122.1(4)
C27 C32 Ru1 72.8(2)
C31 C32 Ru1 70.4(2)
C27 C32 H32 119.0
C31 C32 H32 119.0
Ru1 C32 H32 130.6
C27 C33 H33A 109.5
C27 C33 H33B 109.5
H33A C33 H33B 109.5
C27 C33 H33C 109.5
H33A C33 H33C 109.5
H33B C33 H33C 109.5
C30 C34 C36 114.9(4)
C30 C34 C35 108.0(4)
C36 C34 C35 110.6(4)
C30 C34 H34 107.7
C36 C34 H34 107.7
C35 C34 H34 107.7
C34 C35 H35A 109.5
C34 C35 H35B 109.5
H35A C35 H35B 109.5
C34 C35 H35C 109.5
H35A C35 H35C 109.5
H35B C35 H35C 109.5
C34 C36 H36A 109.5
C34 C36 H36B 109.5
H36A C36 H36B 109.5
C34 C36 H36C 109.5
H36A C36 H36C 109.5
H36B C36 H36C 109.5
C38 O1 H1A 109.5
C38 C37 H37A 109.5
C38 C37 H37B 109.5
H37A C37 H37B 109.5
C38 C37 H37C 109.5
H37A C37 H37C 109.5
H37B C37 H37C 109.5
C39 C38 C37 109.1(18)
C39 C38 O1 112.9(15)
C37 C38 O1 109.8(16)
C39 C38 H38 108.3
C37 C38 H38 108.3
O1 C38 H38 108.3
C38 C39 H39A 109.5
C38 C39 H39B 109.5
H39A C39 H39B 109.5
C38 C39 H39C 109.5
H39A C39 H39C 109.5
H39B C39 H39C 109.5
C41 C40 H40A 109.5
C41 C40 H40B 109.5
H40A C40 H40B 109.5
C41 C40 H40C 109.5
H40A C40 H40C 109.5
H40B C40 H40C 109.5
O2 C41 C42 112.4(7)
O2 C41 C40 111.8(7)
C42 C41 C40 112.3(8)
O2 C41 H41 106.6
C42 C41 H41 106.6
C40 C41 H41 106.6
C41 C42 H42A 109.5
C41 C42 H42B 109.5
H42A C42 H42B 109.5
C41 C42 H42C 109.5
H42A C42 H42C 109.5
H42B C42 H42C 109.5
C41X O2X H2X 109.5
C41X C40X H40D 109.5
C41X C40X H40E 109.5
H40D C40X H40E 109.5
C41X C40X H40F 109.5
H40D C40X H40F 109.5
H40E C40X H40F 109.5
O2X C41X C40X 105(2)
O2X C41X C42X 103(2)
C40X C41X C42X 103.8(17)
O2X C41X H41X 114.6
C40X C41X H41X 114.6
C42X C41X H41X 114.6
C41X C42X H42D 109.5
C41X C42X H42E 109.5
H42D C42X H42E 109.5
C41X C42X H42F 109.5
H42D C42X H42F 109.5
H42E C42X H42F 109.5

loop_
_geom_bond_atom_site_label_1
_geom_bond_atom_site_label_2
_geom_bond_distance
Ru1 N19 2.073(4)
Ru1 N26 2.085(4)
Ru1 C31 2.174(4)
Ru1 C28 2.187(4)
Ru1 C30 2.190(4)
Ru1 C32 2.190(4)
Ru1 C29 2.197(4)
Ru1 C27 2.224(4)
Ru1 Cl1 2.3816(10)
C1 C2 1.367(6)
C1 C11B 1.407(6)
C1 H1 0.9500
C2 C3 1.394(6)
C2 H2 0.9500
C3 C4 1.377(6)
C3 H3 0.9500
C4 N19 1.424(5)
C4 C4A 1.428(6)
C4A N5 1.370(5)
C4A C11B 1.416(6)
N5 C6 1.314(5)
C6 N12 1.400(6)
C6 C6A 1.426(6)
C6A C11A 1.390(6)
C6A C6B 1.449(6)
C6B C7 1.399(6)
C6B C10A 1.409(7)
C7 C8 1.397(7)
C7 H7 0.9500
C8 C9 1.380(8)
C8 H8 0.9500
C9 C10 1.374(8)
C9 H9 0.9500
C10 C10A 1.385(7)
C10 H10 0.9500
C10A N11 1.372(6)
N11 C11A 1.364(6)
N11 H11 0.8800
C11A C11B 1.418(6)
N12 C13 1.456(6)
N12 C17 1.463(6)
C13 C14 1.499(7)
C13 H13A 0.9900
C13 H13B 0.9900
C14 N15 1.490(7)
C14 H14A 0.9900
C14 H14B 0.9900
N15 C18 1.484(7)
N15 C16 1.490(7)
N15 H15 0.9300
C16 C17 1.501(7)
C16 H16A 0.9900
C16 H16B 0.9900
C17 H17A 0.9900
C17 H17B 0.9900
C18 H18A 0.9800
C18 H18B 0.9800
C18 H18C 0.9800
N19 C20 1.290(6)
C20 C21 1.451(6)
C20 H20 0.9500
C21 N26 1.352(6)
C21 C22 1.384(6)
C22 C23 1.375(7)
C22 H22 0.9500
C23 C24 1.366(8)
C23 H23 0.9500
C24 C25 1.378(7)
C24 H24 0.9500
C25 N26 1.334(6)
C25 H25 0.9500
C27 C32 1.400(6)
C27 C28 1.439(6)
C27 C33 1.493(6)
C28 C29 1.390(7)
C28 H28 0.9500
C29 C30 1.439(6)
C29 H29 0.9500
C30 C31 1.415(6)
C30 C34 1.509(6)
C31 C32 1.417(6)
C31 H31 0.9500
C32 H32 0.9500
C33 H33A 0.9800
C33 H33B 0.9800
C33 H33C 0.9800
C34 C36 1.519(7)
C34 C35 1.540(6)
C34 H34 1.0000
C35 H35A 0.9800
C35 H35B 0.9800
C35 H35C 0.9800
C36 H36A 0.9800
C36 H36B 0.9800
C36 H36C 0.9800
O1 C38 1.536(19)
O1 H1A 0.8400
C37 C38 1.39(3)
C37 H37A 0.9800
C37 H37B 0.9800
C37 H37C 0.9800
C38 C39 1.38(2)
C38 H38 1.0000
C39 H39A 0.9800
C39 H39B 0.9800
C39 H39C 0.9800
O2 C41 1.433(9)
O2 H2A 0.8400
C40 C41 1.452(10)
C40 H40A 0.9800
C40 H40B 0.9800
C40 H40C 0.9800
C41 C42 1.442(10)
C41 H41 1.0000
C42 H42A 0.9800
C42 H42B 0.9800
C42 H42C 0.9800
O2X C41X 1.405(19)
O2X H2X 0.8400
C40X C41X 1.503(19)
C40X H40D 0.9800
C40X H40E 0.9800
C40X H40F 0.9800
C41X C42X 1.540(19)
C41X H41X 1.0000
C42X H42D 0.9800
C42X H42E 0.9800
C42X H42F 0.9800

loop_
_geom_torsion_atom_site_label_1
_geom_torsion_atom_site_label_2
_geom_torsion_atom_site_label_3
_geom_torsion_atom_site_label_4
_geom_torsion
C11B C1 C2 C3 1.2(7)
C1 C2 C3 C4 -0.3(7)
C2 C3 C4 N19 176.3(4)
C2 C3 C4 C4A 0.0(6)
C3 C4 C4A N5 178.4(4)
N19 C4 C4A N5 2.3(6)
C3 C4 C4A C11B -0.6(6)
N19 C4 C4A C11B -176.8(4)
C11B C4A N5 C6 -0.4(6)
C4 C4A N5 C6 -179.4(4)
C4A N5 C6 N12 174.7(4)
C4A N5 C6 C6A -0.2(6)
N5 C6 C6A C11A 1.1(6)
N12 C6 C6A C11A -173.7(4)
N5 C6 C6A C6B 172.5(4)
N12 C6 C6A C6B -2.4(7)
C11A C6A C6B C7 176.1(5)
C6 C6A C6B C7 4.1(9)
C11A C6A C6B C10A -0.5(5)
C6 C6A C6B C10A -172.5(5)
C10A C6B C7 C8 -0.6(7)
C6A C6B C7 C8 -176.9(5)
C6B C7 C8 C9 0.2(8)
C7 C8 C9 C10 0.1(9)
C8 C9 C10 C10A 0.1(8)
C9 C10 C10A N11 177.8(5)
C9 C10 C10A C6B -0.5(7)
C7 C6B C10A N11 -177.8(4)
C6A C6B C10A N11 -0.6(5)
C7 C6B C10A C10 0.8(7)
C6A C6B C10A C10 178.1(4)
C10 C10A N11 C11A -177.1(5)
C6B C10A N11 C11A 1.5(5)
C10A N11 C11A C6A -1.8(5)
C10A N11 C11A C11B 174.6(4)
C6 C6A C11A N11 175.2(4)
C6B C6A C11A N11 1.4(5)
C6 C6A C11A C11B -1.4(6)
C6B C6A C11A C11B -175.2(4)
C2 C1 C11B C4A -1.8(6)
C2 C1 C11B C11A -179.2(4)
N5 C4A C11B C1 -177.5(4)
C4 C4A C11B C1 1.5(6)
N5 C4A C11B C11A 0.1(6)
C4 C4A C11B C11A 179.1(4)
N11 C11A C11B C1 2.3(7)
C6A C11A C11B C1 178.4(4)
N11 C11A C11B C4A -175.2(4)
C6A C11A C11B C4A 0.8(6)
N5 C6 N12 C13 -18.3(6)
C6A C6 N12 C13 156.8(4)
N5 C6 N12 C17 120.4(4)
C6A C6 N12 C17 -64.5(5)
C6 N12 C13 C14 89.1(5)
C17 N12 C13 C14 -52.0(5)
N12 C13 C14 N15 55.6(5)
C13 C14 N15 C18 176.6(4)
C13 C14 N15 C16 -58.9(5)
C18 N15 C16 C17 -175.6(4)
C14 N15 C16 C17 60.0(5)
C6 N12 C17 C16 -89.4(5)
C13 N12 C17 C16 51.3(5)
N15 C16 C17 N12 -55.8(5)
C3 C4 N19 C20 123.4(4)
C4A C4 N19 C20 -60.4(5)
C3 C4 N19 Ru1 -58.8(4)
C4A C4 N19 Ru1 117.5(4)
N26 Ru1 N19 C20 -4.0(3)
C31 Ru1 N19 C20 111.2(3)
C28 Ru1 N19 C20 -172.6(3)
C30 Ru1 N19 C20 82.0(3)
C32 Ru1 N19 C20 149.2(3)
C29 Ru1 N19 C20 78.3(5)
C27 Ru1 N19 C20 178.9(3)
Cl1 Ru1 N19 C20 -90.2(3)
N26 Ru1 N19 C4 178.0(3)
C31 Ru1 N19 C4 -66.7(3)
C28 Ru1 N19 C4 9.4(5)
C30 Ru1 N19 C4 -95.9(3)
C32 Ru1 N19 C4 -28.7(3)
C29 Ru1 N19 C4 -99.6(5)
C27 Ru1 N19 C4 0.9(3)
Cl1 Ru1 N19 C4 91.8(3)
C4 N19 C20 C21 -178.0(3)
Ru1 N19 C20 C21 4.0(5)
N19 C20 C21 N26 -1.0(5)
N19 C20 C21 C22 176.6(4)
N26 C21 C22 C23 0.5(7)
C20 C21 C22 C23 -177.0(4)
C21 C22 C23 C24 0.0(7)
C22 C23 C24 C25 0.2(7)
C23 C24 C25 N26 -1.0(7)
C24 C25 N26 C21 1.5(6)
C24 C25 N26 Ru1 -179.8(3)
C22 C21 N26 C25 -1.2(6)
C20 C21 N26 C25 176.4(4)
C22 C21 N26 Ru1 179.9(3)
C20 C21 N26 Ru1 -2.4(5)
N19 Ru1 N26 C25 -175.4(4)
C31 Ru1 N26 C25 95.8(4)
C28 Ru1 N26 C25 -1.3(4)
C30 Ru1 N26 C25 64.0(4)
C32 Ru1 N26 C25 111.1(4)
C29 Ru1 N26 C25 25.9(4)
C27 Ru1 N26 C25 -5.3(8)
Cl1 Ru1 N26 C25 -87.8(3)
N19 Ru1 N26 C21 3.4(3)
C31 Ru1 N26 C21 -85.5(3)
C28 Ru1 N26 C21 177.5(3)
C30 Ru1 N26 C21 -117.3(3)
C32 Ru1 N26 C21 -70.2(5)
C29 Ru1 N26 C21 -155.4(3)
C27 Ru1 N26 C21 173.5(5)
Cl1 Ru1 N26 C21 90.9(3)
N19 Ru1 C27 C32 -55.2(3)
N26 Ru1 C27 C32 135.7(5)
C31 Ru1 C27 C32 28.2(3)
C28 Ru1 C27 C32 130.5(4)
C30 Ru1 C27 C32 65.0(3)
C29 Ru1 C27 C32 102.3(3)
Cl1 Ru1 C27 C32 -142.6(2)
N19 Ru1 C27 C28 174.3(2)
N26 Ru1 C27 C28 5.2(7)
C31 Ru1 C27 C28 -102.3(3)
C30 Ru1 C27 C28 -65.5(3)
C32 Ru1 C27 C28 -130.5(4)
C29 Ru1 C27 C28 -28.2(2)
Cl1 Ru1 C27 C28 86.9(2)
N19 Ru1 C27 C33 60.1(4)
N26 Ru1 C27 C33 -109.0(6)
C31 Ru1 C27 C33 143.6(4)
C28 Ru1 C27 C33 -114.2(5)
C30 Ru1 C27 C33 -179.7(4)
C32 Ru1 C27 C33 115.3(5)
C29 Ru1 C27 C33 -142.4(4)
Cl1 Ru1 C27 C33 -27.3(4)
C32 C27 C28 C29 1.2(6)
C33 C27 C28 C29 178.0(4)
Ru1 C27 C28 C29 54.6(4)
C32 C27 C28 Ru1 -53.4(3)
C33 C27 C28 Ru1 123.4(4)
N19 Ru1 C28 C29 -145.4(3)
N26 Ru1 C28 C29 48.5(3)
C31 Ru1 C28 C29 -66.1(3)
C30 Ru1 C28 C29 -28.6(3)
C32 Ru1 C28 C29 -103.4(3)
C27 Ru1 C28 C29 -133.2(4)
Cl1 Ru1 C28 C29 132.9(2)
N19 Ru1 C28 C27 -12.2(5)
N26 Ru1 C28 C27 -178.3(2)
C31 Ru1 C28 C27 67.0(3)
C30 Ru1 C28 C27 104.5(3)
C32 Ru1 C28 C27 29.7(2)
C29 Ru1 C28 C27 133.2(4)
Cl1 Ru1 C28 C27 -93.9(2)
C27 C28 C29 C30 -2.6(6)
Ru1 C28 C29 C30 52.1(4)
C27 C28 C29 Ru1 -54.8(4)
N19 Ru1 C29 C28 139.2(4)
N26 Ru1 C29 C28 -142.6(3)
C31 Ru1 C29 C28 103.4(3)
C30 Ru1 C29 C28 134.1(4)
C32 Ru1 C29 C28 65.7(3)
C27 Ru1 C29 C28 29.0(3)
Cl1 Ru1 C29 C28 -53.4(3)
N19 Ru1 C29 C30 5.1(6)
N26 Ru1 C29 C30 83.3(3)
C31 Ru1 C29 C30 -30.6(3)
C28 Ru1 C29 C30 -134.1(4)
C32 Ru1 C29 C30 -68.3(3)
C27 Ru1 C29 C30 -105.0(3)
Cl1 Ru1 C29 C30 172.6(2)
C28 C29 C30 C31 2.4(6)
Ru1 C29 C30 C31 54.8(3)
C28 C29 C30 C34 -179.4(4)
Ru1 C29 C30 C34 -127.0(4)
C28 C29 C30 Ru1 -52.4(4)
N19 Ru1 C30 C31 52.4(3)
N26 Ru1 C30 C31 129.2(3)
C28 Ru1 C30 C31 -102.1(3)
C32 Ru1 C30 C31 -29.1(3)
C29 Ru1 C30 C31 -129.8(4)
C27 Ru1 C30 C31 -65.0(3)
Cl1 Ru1 C30 C31 -144.2(2)
N19 Ru1 C30 C29 -177.9(2)
N26 Ru1 C30 C29 -101.0(3)
C31 Ru1 C30 C29 129.8(4)
C28 Ru1 C30 C29 27.7(3)
C32 Ru1 C30 C29 100.7(3)
C27 Ru1 C30 C29 64.8(3)
Cl1 Ru1 C30 C29 -14.5(4)
N19 Ru1 C30 C34 -64.2(4)
N26 Ru1 C30 C34 12.7(4)
C31 Ru1 C30 C34 -116.6(5)
C28 Ru1 C30 C34 141.4(4)
C32 Ru1 C30 C34 -145.6(4)
C29 Ru1 C30 C34 113.7(5)
C27 Ru1 C30 C34 178.5(4)
Cl1 Ru1 C30 C34 99.2(4)
C29 C30 C31 C32 -0.8(6)
C34 C30 C31 C32 -179.0(4)
Ru1 C30 C31 C32 54.4(4)
C29 C30 C31 Ru1 -55.1(3)
C34 C30 C31 Ru1 126.7(4)
N19 Ru1 C31 C30 -136.8(3)
N26 Ru1 C31 C30 -59.0(3)
C28 Ru1 C31 C30 67.4(3)
C32 Ru1 C31 C30 132.6(4)
C29 Ru1 C31 C30 31.0(3)
C27 Ru1 C31 C30 105.1(3)
Cl1 Ru1 C31 C30 130.8(3)
N19 Ru1 C31 C32 90.5(3)
N26 Ru1 C31 C32 168.4(2)
C28 Ru1 C31 C32 -65.3(3)
C30 Ru1 C31 C32 -132.6(4)
C29 Ru1 C31 C32 -101.7(3)
C27 Ru1 C31 C32 -27.6(3)
Cl1 Ru1 C31 C32 -1.8(5)
C28 C27 C32 C31 0.5(6)
C33 C27 C32 C31 -176.3(4)
Ru1 C27 C32 C31 -52.6(4)
C28 C27 C32 Ru1 53.1(3)
C33 C27 C32 Ru1 -123.7(4)
C30 C31 C32 C27 -0.7(6)
Ru1 C31 C32 C27 53.7(4)
C30 C31 C32 Ru1 -54.4(4)
N19 Ru1 C32 C27 133.2(3)
N26 Ru1 C32 C27 -157.2(3)
C31 Ru1 C32 C27 -134.4(4)
C28 Ru1 C32 C27 -30.6(3)
C30 Ru1 C32 C27 -105.3(3)
C29 Ru1 C32 C27 -67.1(3)
Cl1 Ru1 C32 C27 44.8(3)
N19 Ru1 C32 C31 -92.4(3)
N26 Ru1 C32 C31 -22.8(5)
C28 Ru1 C32 C31 103.8(3)
C30 Ru1 C32 C31 29.0(3)
C29 Ru1 C32 C31 67.3(3)
C27 Ru1 C32 C31 134.4(4)
Cl1 Ru1 C32 C31 179.2(2)
C31 C30 C34 C36 -34.0(6)
C29 C30 C34 C36 147.8(4)
Ru1 C30 C34 C36 57.6(5)
C31 C30 C34 C35 90.0(5)
C29 C30 C34 C35 -88.2(5)
Ru1 C30 C34 C35 -178.5(3)
